data_7248739
loop_
_publ_author_name
'Christopher, Imogen L.'
'Liu, Xiaojiao'
'Lloyd, Hayleigh J.'
'Bull, Craig L.'
'Funnell, Nicholas P.'
'Portius, Peter'
'Michalchuk, Adam A. L.'
'Kennedy, Stuart R.'
'Pulham, Colin R.'
'Morrison, Carole A.'

_publ_section_title
;
 Tuning energetic properties through co-crystallisation - a high-pressure
 experimental and computational study of nitrotriazolone: 4,4'-bipyridine.
;
_journal_issue 23
_journal_name_full 'Physical chemistry chemical physics : PCCP'
_journal_page_first 16859
_journal_page_last 16870
_journal_paper_doi 10.1039/d4cp01595a
_journal_volume 26
_journal_year 2024
_chemical_formula_moiety 'C2 H2 N4 O3, C10 H8 N2'
_chemical_formula_sum 'C12 H10 N6 O3'
_chemical_formula_weight 286.252
_space_group_crystal_system monoclinic
_space_group_IT_number 14
_space_group_name_Hall '-P 2yn'
_space_group_name_H-M_alt 'P 1 21/n 1'
_symmetry_Int_Tables_number 14
_atom_sites_solution_primary dual
_audit_block_doi 10.5517/ccdc.csd.cc2bvm94
_audit_creation_date 2022-05-03
_audit_creation_method
;
Olex2 1.3
(compiled 2020.11.12 svn.r5f609507 for OlexSys, GUI svn.r6408)
;
_audit_update_record
;
2022-05-04 deposited with the CCDC.	2024-05-23 downloaded from the CCDC.
;
_cell_angle_alpha 90
_cell_angle_beta 90.448(18)
_cell_angle_gamma 90
_cell_formula_units_Z 4
_cell_length_a 7.6129(13)
_cell_length_b 5.7121(10)
_cell_length_c 26.809(10)
_cell_measurement_reflns_used 2537
_cell_measurement_temperature 275.6
_cell_measurement_theta_max 24.73
_cell_measurement_theta_min 2.78
_cell_volume 1165.8(5)
_computing_cell_refinement 'SAINT V8.40A (?, 2016)'
_computing_data_reduction 'SAINT V8.40A (?, 2016)'
_computing_molecular_graphics 'Olex2 1.3 (Dolomanov et al., 2009)'
_computing_publication_material 'Olex2 1.3 (Dolomanov et al., 2009)'
_computing_structure_refinement 'olex2.refine 1.3 (Bourhis et al., 2015)'
_computing_structure_solution 'SHELXT 2014/5 (Sheldrick, 2014)'
_diffrn_ambient_temperature 275.6
_diffrn_measured_fraction_theta_full 0.3314
_diffrn_measured_fraction_theta_max 0.3051
_diffrn_measurement_device_type 'Bruker APEX-II CCD'
_diffrn_measurement_method '\f and \w scans'
_diffrn_radiation_type 'Mo K\a'
_diffrn_radiation_wavelength 0.71073
_diffrn_reflns_av_R_equivalents 0.0341
_diffrn_reflns_av_unetI/netI 0.0251
_diffrn_reflns_Laue_measured_fraction_full 0.3314
_diffrn_reflns_Laue_measured_fraction_max 0.3051
_diffrn_reflns_limit_h_max 9
_diffrn_reflns_limit_h_min -9
_diffrn_reflns_limit_k_max 6
_diffrn_reflns_limit_k_min -6
_diffrn_reflns_limit_l_max 8
_diffrn_reflns_limit_l_min -9
_diffrn_reflns_number 6538
_diffrn_reflns_point_group_measured_fraction_full 0.3314
_diffrn_reflns_point_group_measured_fraction_max 0.3051
_diffrn_reflns_theta_full 25.2417
_diffrn_reflns_theta_max 26.34
_diffrn_reflns_theta_min 2.78
_diffrn_source_current 1.4
_diffrn_source_power 0.07
_diffrn_source_voltage 50.0
_diffrn_standards_number 0
_exptl_absorpt_coefficient_mu 0.123
_exptl_absorpt_correction_T_max 0.7454
_exptl_absorpt_correction_T_min 0.6627
_exptl_absorpt_correction_type none
_exptl_absorpt_process_details
;
SADABS-2016/2 (Bruker,2016/2) was used for absorption correction.
wR2(int) was 0.0921 before and 0.0442 after correction.
The Ratio of minimum to maximum transmission is 0.8891.
The \l/2 correction factor is Not present.
;
_exptl_crystal_colour 'clear yellow'
_exptl_crystal_colour_lustre clear
_exptl_crystal_colour_primary yellow
_exptl_crystal_density_diffrn 1.631
_exptl_crystal_description block
_exptl_crystal_F_000 592.284
_refine_diff_density_max 0.0874
_refine_diff_density_min -0.1003
_refine_diff_density_rms 0.0257
_refine_ls_d_res_high 0.8010
_refine_ls_d_res_low 7.3382
_refine_ls_goodness_of_fit_ref 1.1857
_refine_ls_hydrogen_treatment constr
_refine_ls_matrix_type full
_refine_ls_number_constraints 20
_refine_ls_number_parameters 190
_refine_ls_number_reflns 723
_refine_ls_number_restraints 0
_refine_ls_restrained_S_all 1.1857
_refine_ls_R_factor_all 0.0385
_refine_ls_R_factor_gt 0.0258
_refine_ls_shift/su_max 0.0004
_refine_ls_shift/su_mean 0.0000
_refine_ls_structure_factor_coef Fsqd
_refine_ls_weighting_details 'w=1/[\s^2^(Fo^2^)+(0.0347P)^2^+0.1506P] where P=(Fo^2^+2Fc^2^)/3'
_refine_ls_weighting_scheme calc
_refine_ls_wR_factor_gt 0.0603
_refine_ls_wR_factor_ref 0.0691
_reflns_Friedel_coverage 0.0
_reflns_limit_h_max 7
_reflns_limit_h_min -9
_reflns_limit_k_max 6
_reflns_limit_k_min 0
_reflns_limit_l_max 9
_reflns_limit_l_min -6
_reflns_number_gt 590
_reflns_number_total 723
_reflns_threshold_expression I>=2u(I)
_cod_data_source_file d4cp01595a2.cif
_cod_data_source_block 3CAR_P01
_cod_depositor_comments 'Adding full bibliography for 7248734--7248746.cif.'
_cod_original_sg_symbol_Hall '-P 2ybc (x-z,y,z)'
_cod_database_code 7248739
_olex2_refinement_description
;
1. Fixed Uiso
 At 1.2 times of:
  All C(H) groups, All N(H) groups
2. Rigid body (RIGU) restrains
 All non-hydrogen atoms
 with sigma for 1-2 distances of 0.004 and sigma for 1-3 distances of 0.004
3.a Aromatic/amide H refined with riding coordinates:
 N2(H2), C12(H12), N3(H3a), C7(H7), C4(H4), C8(H8), C3(H3), C6(H6), C9(H9),
 C11(H11)
;
_olex2_submission_special_instructions 'No special instructions were received'

loop_
_space_group_symop_id
_space_group_symop_operation_xyz
1 x,y,z
2 -x+1/2,y+1/2,-z+1/2
3 -x,-y,-z
4 x-1/2,-y-1/2,z-1/2

loop_
_atom_site_label
_atom_site_type_symbol
_atom_site_fract_x
_atom_site_fract_y
_atom_site_fract_z
_atom_site_U_iso_or_equiv
_atom_site_adp_type
_atom_site_occupancy
_atom_site_refinement_flags_posn
_atom_site_refinement_flags_adp
O3 O 0.51823(18) 0.7360(2) 0.37224(17) 0.044(3) Uani 1.000000 . U
O1 O 0.2021(2) -0.1147(3) 0.3122(2) 0.048(4) Uani 1.000000 . U
O2 O 0.1729(3) -0.0067(5) 0.3899(3) 0.050(5) Uani 1.000000 . U
N2 N 0.3661(2) 0.3809(3) 0.3747(2) 0.033(4) Uani 1.000000 . U
H2 H 0.3361(2) 0.3725(3) 0.4055(2) 0.039(5) Uiso 1.000000 R .
N4 N 0.3935(3) 0.2759(4) 0.2948(3) 0.034(5) Uani 1.000000 . U
N6 N 0.1092(2) 0.7836(3) 0.7210(2) 0.035(4) Uani 1.000000 . U
C12 C 0.1994(4) 0.9180(5) 0.6880(4) 0.031(4) Uani 1.000000 . U
H12 H 0.2425(4) 1.0611(5) 0.6992(4) 0.037(5) Uiso 1.000000 R .
N5 N 0.2646(2) 0.4420(4) 0.4693(2) 0.038(5) Uani 1.000000 . U
C10 C 0.1662(3) 0.6486(4) 0.6202(4) 0.019(6) Uani 1.000000 . U
N3 N 0.4762(4) 0.4867(5) 0.3046(4) 0.046(5) Uani 1.000000 . U
H3a H 0.5326(4) 0.5646(5) 0.2825(4) 0.055(6) Uiso 1.000000 R .
C5 C 0.2001(3) 0.5786(5) 0.5694(4) 0.024(6) Uani 1.000000 . U
N1 N 0.2292(4) 0.0180(5) 0.3475(4) 0.043(5) Uani 1.000000 . U
C2 C 0.4600(4) 0.5575(6) 0.3517(4) 0.039(7) Uani 1.000000 . U
C7 C 0.1770(4) 0.3043(6) 0.5020(4) 0.052(6) Uani 1.000000 . U
H7 H 0.1397(4) 0.1582(6) 0.4909(4) 0.062(7) Uiso 1.000000 R .
C1 C 0.3324(4) 0.2258(4) 0.3384(4) 0.023(6) Uani 1.000000 . U
C4 C 0.2908(4) 0.7207(6) 0.5348(4) 0.044(5) Uani 1.000000 . U
H4 H 0.3302(4) 0.8677(6) 0.5447(4) 0.053(6) Uiso 1.000000 R .
C8 C 0.0456(4) 0.5811(5) 0.7006(4) 0.045(5) Uani 1.000000 . U
H8 H -0.0228(4) 0.4859(5) 0.7208(4) 0.055(6) Uiso 1.000000 R .
C3 C 0.3210(4) 0.6485(6) 0.4886(4) 0.049(6) Uani 1.000000 . U
H3 H 0.3853(4) 0.7466(6) 0.4679(4) 0.059(7) Uiso 1.000000 R .
C6 C 0.1407(4) 0.3629(5) 0.5488(4) 0.049(5) Uani 1.000000 . U
H6 H 0.0754(4) 0.2611(5) 0.5684(4) 0.059(6) Uiso 1.000000 R .
C9 C 0.0734(4) 0.5096(5) 0.6543(4) 0.032(4) Uani 1.000000 . U
H9 H 0.0307(4) 0.3645(5) 0.6442(4) 0.039(5) Uiso 1.000000 R .
C11 C 0.2308(4) 0.8588(5) 0.6401(4) 0.041(5) Uani 1.000000 . U
H11 H 0.2962(4) 0.9587(5) 0.6201(4) 0.049(6) Uiso 1.000000 R .

loop_
_atom_site_aniso_label
_atom_site_aniso_U_11
_atom_site_aniso_U_22
_atom_site_aniso_U_33
_atom_site_aniso_U_12
_atom_site_aniso_U_13
_atom_site_aniso_U_23
O3 0.0385(9) 0.0264(8) 0.068(10) -0.0084(6) 0.0018(16) -0.0059(14)
O1 0.0530(11) 0.0314(11) 0.058(14) -0.0071(8) -0.008(2) -0.005(2)
O2 0.0434(15) 0.0384(12) 0.068(15) -0.0095(10) 0.016(3) 0.004(3)
N2 0.0319(10) 0.0279(13) 0.039(14) -0.0054(8) 0.005(2) 0.003(2)
N4 0.0362(14) 0.0286(12) 0.039(17) 0.0022(10) 0.004(3) 0.002(3)
N6 0.0395(11) 0.0309(10) 0.034(13) 0.0049(8) 0.007(2) -0.0040(19)
C12 0.0339(15) 0.0247(14) 0.034(14) 0.0031(11) -0.006(3) -0.003(3)
N5 0.0390(11) 0.0419(12) 0.034(15) 0.0027(9) 0.006(2) -0.005(2)
C10 0.0216(12) 0.0251(14) 0.010(18) 0.0020(10) -0.001(3) -0.003(3)
N3 0.0367(13) 0.0288(15) 0.071(15) -0.0017(11) 0.011(3) 0.004(3)
C5 0.0246(13) 0.0270(14) 0.020(19) 0.0020(10) 0.002(3) 0.000(3)
N1 0.0276(15) 0.0260(14) 0.075(17) -0.0010(10) 0.002(3) 0.006(3)
C2 0.0238(13) 0.0283(19) 0.06(2) 0.0022(11) 0.007(3) 0.009(3)
C7 0.0376(17) 0.0313(16) 0.087(17) 0.0020(14) 0.010(3) 0.003(3)
C1 0.0277(14) 0.0243(15) 0.018(18) 0.0005(10) 0.006(3) -0.006(3)
C4 0.0381(16) 0.0304(15) 0.063(17) -0.0042(12) 0.008(3) 0.001(3)
C8 0.0352(14) 0.0305(15) 0.071(16) 0.0011(12) 0.009(3) -0.001(3)
C3 0.0374(16) 0.0410(19) 0.069(18) -0.0037(13) 0.009(3) 0.002(3)
C6 0.0345(16) 0.0269(16) 0.086(17) 0.0001(11) 0.013(3) 0.004(3)
C9 0.0328(13) 0.0225(13) 0.042(14) -0.0026(11) 0.005(3) -0.002(3)
C11 0.0318(14) 0.0241(15) 0.066(16) -0.0032(11) 0.011(3) -0.006(3)

loop_
_atom_type_symbol
_atom_type_scat_dispersion_real
_atom_type_scat_dispersion_imag
_atom_type_scat_Cromer_Mann_a1
_atom_type_scat_Cromer_Mann_a2
_atom_type_scat_Cromer_Mann_a3
_atom_type_scat_Cromer_Mann_a4
_atom_type_scat_Cromer_Mann_b1
_atom_type_scat_Cromer_Mann_b2
_atom_type_scat_Cromer_Mann_b3
_atom_type_scat_Cromer_Mann_b4
_atom_type_scat_Cromer_Mann_c
_atom_type_scat_source
_atom_type_scat_dispersion_source
H 0.00000 0.00000 0.49300 0.32291 0.14019 0.04081 10.51090 26.12570 3.14236 57.79970 0.0030380000826 'International Tables Volume C Table 6.1.1.4 (pp. 500-502)' 'Henke, Gullikson and Davis, At. Data and Nucl. Data Tables, 1993, 54, 2'
C 0.00347 0.00161 2.31000 1.02000 1.58860 0.86500 20.84390 10.20750 0.56870 51.65120 0.215599998832 'International Tables Volume C Table 6.1.1.4 (pp. 500-502)' 'Henke, Gullikson and Davis, At. Data and Nucl. Data Tables, 1993, 54, 2'
O 0.01158 0.00611 3.04850 2.28680 1.54630 0.86700 13.27710 5.70110 0.32390 32.90890 0.250800013542 'International Tables Volume C Table 6.1.1.4 (pp. 500-502)' 'Henke, Gullikson and Davis, At. Data and Nucl. Data Tables, 1993, 54, 2'
N 0.00653 0.00323 12.21260 3.13220 2.01250 1.16630 0.00570 9.89330 28.99750 0.58260 -11.5290002823 'International Tables Volume C Table 6.1.1.4 (pp. 500-502)' 'Henke, Gullikson and Davis, At. Data and Nucl. Data Tables, 1993, 54, 2'

loop_
_geom_angle_atom_site_label_1
_geom_angle_atom_site_label_2
_geom_angle_atom_site_label_3
_geom_angle
_geom_angle_site_symmetry_1
_geom_angle_site_symmetry_3
_geom_angle_publ_flag
C2 N2 H2 127.6(4) . . ?
C1 N2 H2 127.6(3) . . ?
C1 N2 C2 104.8(6) . . ?
C1 N4 N3 100.7(7) . . ?
C8 N6 C12 113.3(6) . . ?
H12 C12 N6 117.6(4) . . ?
C11 C12 N6 124.8(4) . . ?
C11 C12 H12 117.6(2) . . ?
C3 N5 C7 114.5(7) . . ?
C9 C10 C5 123.5(4) . . ?
C11 C10 C5 122.1(6) . . ?
C11 C10 C9 114.4(8) . . ?
H3a N3 N4 123.2(5) . . ?
C2 N3 N4 113.6(7) . . ?
C2 N3 H3a 123.2(3) . . ?
C4 C5 C10 123.4(4) . . ?
C6 C5 C10 123.2(6) . . ?
C6 C5 C4 113.4(8) . . ?
O2 N1 O1 125.8(3) . . ?
C1 N1 O1 117.7(8) . . ?
C1 N1 O2 116.4(8) . . ?
N2 C2 O3 125.9(9) . . ?
N3 C2 O3 129.5(7) . . ?
N3 C2 N2 104.6(4) . . ?
H7 C7 N5 117.6(4) . . ?
C6 C7 N5 124.8(4) . . ?
C6 C7 H7 117.6(3) . . ?
N4 C1 N2 116.3(3) . . ?
N1 C1 N2 121.5(8) . . ?
N1 C1 N4 122.3(8) . . ?
H4 C4 C5 119.3(4) . . ?
C3 C4 C5 121.5(4) . . ?
C3 C4 H4 119.3(3) . . ?
H8 C8 N6 117.4(4) . . ?
C9 C8 N6 125.3(6) . . ?
C9 C8 H8 117.4(2) . . ?
C4 C3 N5 124.6(6) . . ?
H3 C3 N5 117.7(5) . . ?
H3 C3 C4 117.7(3) . . ?
C7 C6 C5 121.1(6) . . ?
H6 C6 C5 119.5(5) . . ?
H6 C6 C7 119.5(2) . . ?
C8 C9 C10 121.3(4) . . ?
H9 C9 C10 119.3(4) . . ?
H9 C9 C8 119.3(2) . . ?
C10 C11 C12 120.8(7) . . ?
H11 C11 C12 119.6(2) . . ?
H11 C11 C10 119.6(5) . . ?

loop_
_geom_bond_atom_site_label_1
_geom_bond_atom_site_label_2
_geom_bond_distance
_geom_bond_site_symmetry_2
_geom_bond_publ_flag
O3 C2 1.239(6) . ?
O1 N1 1.229(10) . ?
O2 N1 1.227(13) . ?
N2 H2 0.8600 . ?
N2 C2 1.384(7) . ?
N2 C1 1.339(9) . ?
N4 N3 1.383(5) . ?
N4 C1 1.294(12) . ?
N6 C12 1.362(8) . ?
N6 C8 1.367(6) . ?
C12 H12 0.9300 . ?
C12 C11 1.350(16) . ?
N5 C7 1.356(9) . ?
N5 C3 1.356(6) . ?
C10 C5 1.446(13) . ?
C10 C9 1.406(9) . ?
C10 C11 1.402(7) . ?
N3 H3a 0.8600 . ?
N3 C2 1.332(16) . ?
C5 C4 1.416(10) . ?
C5 C6 1.422(7) . ?
N1 C1 1.445(4) . ?
C7 H7 0.9300 . ?
C7 C6 1.330(17) . ?
C4 H4 0.9300 . ?
C4 C3 1.328(16) . ?
C8 H8 0.9300 . ?
C8 C9 1.323(14) . ?
C3 H3 0.9300 . ?
C6 H6 0.9300 . ?
C9 H9 0.9300 . ?
C11 H11 0.9300 . ?

loop_
_geom_torsion_atom_site_label_1
_geom_torsion_atom_site_label_2
_geom_torsion_atom_site_label_3
_geom_torsion_atom_site_label_4
_geom_torsion
_geom_torsion_site_symmetry_1
_geom_torsion_site_symmetry_2
_geom_torsion_site_symmetry_3
_geom_torsion_site_symmetry_4
_geom_torsion_publ_flag
O3 C2 N2 C1 -179.6(4) . . . . ?
O3 C2 N3 N4 179.8(6) . . . . ?
O1 N1 C1 N2 179.2(3) . . . . ?
O1 N1 C1 N4 0.9(4) . . . . ?
O2 N1 C1 N2 0.9(5) . . . . ?
O2 N1 C1 N4 -177.4(4) . . . . ?
N2 C2 N3 N4 1.8(3) . . . . ?
N2 C1 N4 N3 0.2(3) . . . . ?
N6 C12 C11 C10 1.6(5) . . . . ?
N6 C8 C9 C10 -3.9(6) . . . . ?
C12 C11 C10 C5 -179.0(6) . . . . ?
C12 C11 C10 C9 -1.6(7) . . . . ?
N5 C7 C6 C5 -2.9(6) . . . . ?
N5 C3 C4 C5 2.5(6) . . . . ?
C10 C5 C4 C3 179.2(6) . . . . ?
C10 C5 C6 C7 -179.1(7) . . . . ?
